data_7110298
loop_
_publ_author_name
'Yang, Guang'
'Raptis, Raphael G.'

_publ_section_title
;
 A robust, porous, cationic silver(i) 3,5-diphenyl-1,2,4-triazolate
 framework with a uninodal 49.66 netElectronic supplementary information
 (ESI) available: experimental details, XPRD patterns, TGA curves and IR
 spectra. See http://www.rsc.org/suppdata/cc/b4/b404269g/
;
_journal_issue 18
_journal_name_full 'Chemical Communications'
_journal_page_first 2058
_journal_page_last 2059
_journal_paper_doi 10.1039/b404269g
_journal_year 2004
_chemical_formula_moiety (H3O)(NO3)3.9H2O
_chemical_formula_sum 'C84 H63 Ag8 N21 O10'
_chemical_formula_weight 2389.51
_chemical_name_systematic
;
?
;
_space_group_IT_number 182
_symmetry_cell_setting hexagonal
_symmetry_space_group_name_Hall 'P 6c 2c'
_symmetry_space_group_name_H-M 'P 63 2 2'
_atom_sites_solution_hydrogens geom
_atom_sites_solution_primary direct
_atom_sites_solution_secondary difmap
_audit_creation_method SHELXL-97
_cell_angle_alpha 90.00
_cell_angle_beta 90.00
_cell_angle_gamma 120.00
_cell_formula_units_Z 2
_cell_length_a 21.790(3)
_cell_length_b 21.790(3)
_cell_length_c 12.020(2)
_cell_measurement_temperature 298(2)
_cell_volume 4942.5(13)
_computing_cell_refinement 'BRUKER SMART-NT V5.0'
_computing_data_collection 'BRUKER SMART-NT V5.0'
_computing_data_reduction 'BRUKER SAINT-NT V5/6.0'
_computing_molecular_graphics 'BRUKER SHELXTL-NT V5.1'
_computing_publication_material 'BRUKER SHELXTL-NT V5.1'
_computing_structure_refinement 'BRUKER SHELXTL-NT V5.1'
_computing_structure_solution 'BRUKER SHELXTL-NT V5.1'
_diffrn_ambient_temperature 298(2)
_diffrn_measured_fraction_theta_full 0.988
_diffrn_measured_fraction_theta_max 0.988
_diffrn_measurement_device_type 'Bruker AXS SMART CCD area detector'
_diffrn_measurement_method 'phi and omega scans'
_diffrn_radiation_monochromator graphite
_diffrn_radiation_source 'fine-focus sealed tube'
_diffrn_radiation_type MoK\a
_diffrn_radiation_wavelength 0.71073
_diffrn_reflns_av_R_equivalents 0.1382
_diffrn_reflns_av_sigmaI/netI 0.1226
_diffrn_reflns_limit_h_max 27
_diffrn_reflns_limit_h_min -27
_diffrn_reflns_limit_k_max 24
_diffrn_reflns_limit_k_min -28
_diffrn_reflns_limit_l_max 13
_diffrn_reflns_limit_l_min -15
_diffrn_reflns_number 29229
_diffrn_reflns_theta_full 27.63
_diffrn_reflns_theta_max 27.63
_diffrn_reflns_theta_min 1.87
_exptl_absorpt_coefficient_mu 1.611
_exptl_absorpt_correction_T_max 0.5500
_exptl_absorpt_correction_T_min 0.4652
_exptl_absorpt_correction_type empirical
_exptl_crystal_colour colorless
_exptl_crystal_density_diffrn 1.606
_exptl_crystal_density_method 'not measured'
_exptl_crystal_description needles
_exptl_crystal_F_000 2340
_exptl_crystal_size_max 0.11
_exptl_crystal_size_mid 0.06
_exptl_crystal_size_min 0.05
_refine_diff_density_max 1.571
_refine_diff_density_min -0.629
_refine_diff_density_rms 0.155
_refine_ls_abs_structure_details 'Flack H D (1983), Acta Cryst. A39, 876-881'
_refine_ls_abs_structure_Flack 0.52(13)
_refine_ls_extinction_method none
_refine_ls_goodness_of_fit_ref 0.923
_refine_ls_hydrogen_treatment mixed
_refine_ls_matrix_type full
_refine_ls_number_parameters 154
_refine_ls_number_reflns 3805
_refine_ls_number_restraints 5
_refine_ls_restrained_S_all 0.928
_refine_ls_R_factor_all 0.1616
_refine_ls_R_factor_gt 0.0655
_refine_ls_shift/su_max 0.001
_refine_ls_shift/su_mean 0.000
_refine_ls_structure_factor_coef Fsqd
_refine_ls_weighting_details 'calc w=1/[\s^2^(Fo^2^)+(0.1110P)^2^+0.0000P] where P=(Fo^2^+2Fc^2^)/3'
_refine_ls_weighting_scheme calc
_refine_ls_wR_factor_gt 0.1626
_refine_ls_wR_factor_ref 0.2010
_reflns_number_gt 1806
_reflns_number_total 3805
_reflns_threshold_expression >2sigma(I)
_cod_data_source_file b404269gsup1.cif
_cod_data_source_block 1.(H3O)(NO3)3.9H2O
_cod_depositor_comments
;
The following automatic conversions were performed:

'_symmetry_cell_setting' value 'Hexagonal' changed to 'hexagonal'
according to /home/saulius/struct/CIF-dictionaries/cif_core.dic
dictionary named 'cif_core.dic' version 2.4.2 from 2011-04-26.

Automatic conversion script
Id: cif_fix_values 1891 2012-01-12 08:04:46Z andrius 
;
_cod_original_cell_volume 4942.5(14)
_cod_original_sg_symbol_H-M P6(3)22
_cod_database_code 7110298

loop_
_symmetry_equiv_pos_as_xyz
'x, y, z'
'-y, x-y, z'
'-x+y, -x, z'
'-x, -y, z+1/2'
'y, -x+y, z+1/2'
'x-y, x, z+1/2'
'y, x, -z'
'x-y, -y, -z'
'-x, -x+y, -z'
'-y, -x, -z+1/2'
'-x+y, y, -z+1/2'
'x, x-y, -z+1/2'

loop_
_atom_site_label
_atom_site_type_symbol
_atom_site_fract_x
_atom_site_fract_y
_atom_site_fract_z
_atom_site_U_iso_or_equiv
_atom_site_adp_type
_atom_site_occupancy
_atom_site_symmetry_multiplicity
_atom_site_calc_flag
_atom_site_refinement_flags
Ag1 Ag 0.73758(3) 0.26242(3) 0.7500 0.0462(3) Uani 1 2 d S
Ag2 Ag 0.6667 0.3333 0.58998(13) 0.0549(4) Uani 1 3 d S
Ag3 Ag 1.0000 0.50056(13) 0.5000 0.0566(4) Uani 1 2 d S
N1 N 0.8074(5) 0.3437(5) 0.6439(9) 0.056(3) Uani 1 1 d D
N2 N 0.7843(3) 0.3928(6) 0.6017(7) 0.050(3) Uani 1 1 d D
N3 N 0.9028(3) 0.4435(6) 0.5794(7) 0.043(3) Uani 1 1 d D
C1 C 0.8412(6) 0.4492(6) 0.5620(10) 0.076(6) Uani 1 1 d D
C2 C 0.8806(5) 0.3786(6) 0.6287(11) 0.048(3) Uani 1 1 d D
C3 C 0.8404(5) 0.5069(5) 0.5098(8) 0.075(5) Uani 1 1 d G
C4 C 0.8929(4) 0.5758(6) 0.5339(8) 0.068(4) Uani 1 1 d G
H4A H 0.9320 0.5839 0.5763 0.081 Uiso 1 1 calc R
C5 C 0.8871(6) 0.6327(4) 0.4946(10) 0.091(6) Uani 1 1 d G
H5A H 0.9223 0.6788 0.5107 0.109 Uiso 1 1 calc R
C6 C 0.8288(7) 0.6207(5) 0.4313(9) 0.131(11) Uani 1 1 d G
H6A H 0.8249 0.6587 0.4050 0.157 Uiso 1 1 calc R
C7 C 0.7762(5) 0.5517(6) 0.4072(7) 0.088(5) Uani 1 1 d G
H7A H 0.7372 0.5436 0.3648 0.106 Uiso 1 1 calc R
C8 C 0.7820(5) 0.4948(4) 0.4464(8) 0.092(6) Uani 1 1 d G
H8A H 0.7468 0.4487 0.4303 0.110 Uiso 1 1 calc R
C9 C 0.9240(4) 0.3503(5) 0.6673(9) 0.055(4) Uani 1 1 d G
C10 C 0.9922(4) 0.3966(4) 0.7051(11) 0.185(16) Uani 1 1 d G
H10A H 1.0083 0.4449 0.7092 0.222 Uiso 1 1 calc R
C11 C 1.0363(4) 0.3706(6) 0.7367(11) 0.118(8) Uani 1 1 d G
H11A H 1.0819 0.4015 0.7620 0.142 Uiso 1 1 calc R
C12 C 1.0121(6) 0.2984(7) 0.7306(10) 0.119(8) Uani 1 1 d G
H12A H 1.0416 0.2810 0.7518 0.142 Uiso 1 1 calc R
C13 C 0.9440(7) 0.2521(5) 0.6928(10) 0.123(8) Uani 1 1 d G
H13A H 0.9278 0.2038 0.6887 0.148 Uiso 1 1 calc R
C14 C 0.8999(5) 0.2781(5) 0.6612(8) 0.076(5) Uani 1 1 d G
H14A H 0.8542 0.2472 0.6359 0.092 Uiso 1 1 calc R
O1 O 0.6351(14) 0.1984(14) 0.176(2) 0.276(13) Uiso 1 1 d .
O2 O 0.5566(12) 0.113(2) 0.2500 0.294(17) Uiso 1 2 d S
N4 N 0.5851(9) 0.1701(17) 0.2500 0.146(9) Uiso 1 2 d S
O1W O 0.6667 0.3333 0.2500 0.040(4) Uani 1 6 d S
H1W H 0.6614 0.2872 0.2143 0.048 Uiso 0.50 1 d PR

loop_
_atom_site_aniso_label
_atom_site_aniso_U_11
_atom_site_aniso_U_22
_atom_site_aniso_U_33
_atom_site_aniso_U_23
_atom_site_aniso_U_13
_atom_site_aniso_U_12
Ag1 0.0354(4) 0.0354(4) 0.0576(7) 0.0066(12) 0.0066(12) 0.0102(4)
Ag2 0.0294(4) 0.0294(4) 0.1059(13) 0.000 0.000 0.0147(2)
Ag3 0.0343(6) 0.0534(5) 0.0756(8) 0.0137(3) 0.0275(6) 0.0172(3)
N1 0.032(6) 0.059(7) 0.071(8) 0.012(6) 0.007(5) 0.017(5)
N2 0.031(4) 0.034(7) 0.054(6) 0.038(7) 0.003(4) -0.007(6)
N3 0.037(4) 0.039(7) 0.039(5) 0.014(6) 0.008(4) 0.009(5)
C1 0.026(7) 0.124(15) 0.034(8) 0.017(8) 0.007(6) 0.005(7)
C2 0.018(6) 0.044(7) 0.071(9) -0.001(7) 0.001(6) 0.007(5)
C3 0.103(14) 0.098(13) 0.051(9) 0.036(9) 0.024(9) 0.070(12)
C4 0.050(8) 0.042(8) 0.097(12) 0.009(8) 0.022(8) 0.013(7)
C5 0.115(15) 0.068(12) 0.066(12) 0.011(10) -0.010(11) 0.028(11)
C6 0.19(3) 0.086(13) 0.068(12) 0.015(10) -0.014(15) 0.037(16)
C7 0.129(18) 0.113(13) 0.084(10) 0.029(9) 0.034(16) 0.106(17)
C8 0.079(11) 0.162(18) 0.058(10) 0.026(11) -0.019(9) 0.078(13)
C9 0.036(7) 0.061(9) 0.066(10) 0.006(7) -0.004(6) 0.023(7)
C10 0.027(7) 0.087(12) 0.44(5) 0.08(2) 0.017(16) 0.028(8)
C11 0.040(8) 0.121(14) 0.18(2) 0.076(19) -0.024(14) 0.032(9)
C12 0.077(11) 0.19(2) 0.118(18) 0.073(17) 0.009(14) 0.086(13)
C13 0.132(18) 0.127(17) 0.16(2) 0.036(15) 0.003(15) 0.105(16)
C14 0.084(12) 0.104(14) 0.074(12) 0.007(10) 0.011(9) 0.072(11)
O1W 0.012(4) 0.012(4) 0.097(12) 0.000 0.000 0.0059(18)

loop_
_atom_type_symbol
_atom_type_description
_atom_type_scat_dispersion_real
_atom_type_scat_dispersion_imag
_atom_type_scat_source
Ag Ag -0.8971 1.1015 'International Tables Vol C Tables 4.2.6.8 and 6.1.1.4'
N N 0.0061 0.0033 'International Tables Vol C Tables 4.2.6.8 and 6.1.1.4'
C C 0.0033 0.0016 'International Tables Vol C Tables 4.2.6.8 and 6.1.1.4'
H H 0.0000 0.0000 'International Tables Vol C Tables 4.2.6.8 and 6.1.1.4'
O O 0.0106 0.0060 'International Tables Vol C Tables 4.2.6.8 and 6.1.1.4'

loop_
_geom_angle_atom_site_label_1
_geom_angle_atom_site_label_2
_geom_angle_atom_site_label_3
_geom_angle
_geom_angle_site_symmetry_1
_geom_angle_site_symmetry_3
N1 Ag1 N1 168.2(5) . 10_666
N1 Ag1 Ag2 63.9(3) . .
N1 Ag1 Ag2 105.8(3) 10_666 .
N1 Ag1 Ag2 105.8(3) . 10_666
N1 Ag1 Ag2 63.9(3) 10_666 10_666
Ag2 Ag1 Ag2 71.41(5) . 10_666
N2 Ag2 N2 119.61(5) 3_665 .
N2 Ag2 N2 119.61(5) 3_665 2_655
N2 Ag2 N2 119.61(5) . 2_655
N2 Ag2 Ag1 63.5(3) 3_665 .
N2 Ag2 Ag1 64.0(3) . .
N2 Ag2 Ag1 140.7(2) 2_655 .
N2 Ag2 Ag1 140.7(2) 3_665 2_655
N2 Ag2 Ag1 63.5(3) . 2_655
N2 Ag2 Ag1 64.0(3) 2_655 2_655
Ag1 Ag2 Ag1 89.37(4) . 2_655
N2 Ag2 Ag1 64.0(3) 3_665 3_665
N2 Ag2 Ag1 140.7(2) . 3_665
N2 Ag2 Ag1 63.5(3) 2_655 3_665
Ag1 Ag2 Ag1 89.37(4) . 3_665
Ag1 Ag2 Ag1 89.37(4) 2_655 3_665
N3 Ag3 N3 169.9(8) 9_766 .
C2 N1 N2 105.6(6) . .
C2 N1 Ag1 133.7(7) . .
N2 N1 Ag1 117.0(6) . .
C1 N2 N1 107.2(6) . .
C1 N2 Ag2 142.1(7) . .
N1 N2 Ag2 108.1(6) . .
C2 N3 C1 106.8(6) . .
C2 N3 Ag3 122.8(8) . .
C1 N3 Ag3 127.2(7) . .
N2 C1 C3 124.3(10) . .
N2 C1 N3 110.6(7) . .
C3 C1 N3 125.0(9) . .
N3 C2 N1 109.6(7) . .
N3 C2 C9 127.5(9) . .
N1 C2 C9 122.7(9) . .
C4 C3 C8 120.0 . .
C4 C3 C1 119.9(8) . .
C8 C3 C1 119.5(8) . .
C3 C4 C5 120.0 . .
C4 C5 C6 120.0 . .
C7 C6 C5 120.0 . .
C8 C7 C6 120.0 . .
C7 C8 C3 120.0 . .
C10 C9 C14 120.0 . .
C10 C9 C2 119.2(8) . .
C14 C9 C2 120.7(8) . .
C9 C10 C11 120.0 . .
C12 C11 C10 120.0 . .
C13 C12 C11 120.0 . .
C14 C13 C12 120.0 . .
C13 C14 C9 120.0 . .
O2 N4 O1 114(2) . .
O2 N4 O1 114(2) . 11_655
O1 N4 O1 131(4) . 11_655

loop_
_geom_bond_atom_site_label_1
_geom_bond_atom_site_label_2
_geom_bond_distance
_geom_bond_site_symmetry_2
Ag1 N1 2.094(8) .
Ag1 N1 2.094(8) 10_666
Ag1 Ag2 3.2958(13) .
Ag1 Ag2 3.2958(13) 10_666
Ag2 N2 2.225(6) 3_665
Ag2 N2 2.225(6) .
Ag2 N2 2.225(6) 2_655
Ag2 Ag1 3.2958(13) 2_655
Ag2 Ag1 3.2958(13) 3_665
Ag3 N3 2.076(6) 9_766
Ag3 N3 2.076(6) .
N1 C2 1.393(12) .
N1 N2 1.480(14) .
N2 C1 1.323(13) .
N3 C2 1.379(14) .
N3 C1 1.423(14) .
C1 C3 1.413(11) .
C2 C9 1.440(10) .
C3 C4 1.3900 .
C3 C8 1.3900 .
C4 C5 1.3900 .
C5 C6 1.3900 .
C6 C7 1.3900 .
C7 C8 1.3900 .
C9 C10 1.3900 .
C9 C14 1.3900 .
C10 C11 1.3900 .
C11 C12 1.3900 .
C12 C13 1.3900 .
C13 C14 1.3900 .
O1 N4 1.30(3) .
O2 N4 1.08(4) .
N4 O1 1.30(3) 11_655
